data_4332297
loop_
_publ_author_name
'Lin, Ping'
'Clegg, William'
'Harrington, Ross W.'
'Henderson, Richard A.'
'Fletcher, Ashleigh J.'
'Bell, Jon'
'Thomas, K. Mark'

_publ_section_title
;
 Assembly of Heterometallic Clusters and Coordination Polymers by
 Combining Mo&#x2212;S-Based Clusters with Mn2+
;
_journal_issue 10
_journal_name_full 'Inorganic Chemistry'
_journal_page_first 4284
_journal_page_last 4302
_journal_paper_doi 10.1021/ic060205u
_journal_volume 45
_journal_year 2006
_chemical_formula_moiety 'C53 H72 N8 O6 Mn2 Mo4 S12,3 C H4 O5,0.25 C2 H3 N'
_chemical_formula_sum 'C56.5 H84.75 Mn2 Mo4 N8.25 O9 S6'
_chemical_formula_weight 1901.94
_chemical_name_systematic
;
 ?
;
_space_group_IT_number 85
_symmetry_cell_setting tetragonal
_symmetry_space_group_name_Hall '-P 4a'
_symmetry_space_group_name_H-M 'P 4/n :2'
_atom_sites_solution_hydrogens geom
_atom_sites_solution_primary direct
_atom_sites_solution_secondary difmap
_audit_creation_method SHELXL-97
_cell_angle_alpha 90.00
_cell_angle_beta 90.00
_cell_angle_gamma 90.00
_cell_formula_units_Z 4
_cell_length_a 27.560(5)
_cell_length_b 27.560(5)
_cell_length_c 10.5496(10)
_cell_measurement_reflns_used 86025
_cell_measurement_temperature 150(2)
_cell_measurement_theta_max 27.5
_cell_measurement_theta_min 2.50
_cell_volume 8013(2)
_computing_cell_refinement EvalCCD
_computing_data_collection 'Nonius COLLECT'
_computing_data_reduction EvalCCD
_computing_molecular_graphics 'Bruker SHELXTL'
_computing_publication_material 'Bruker SHELXTL and local programs'
_computing_structure_refinement 'Bruker SHELXTL'
_computing_structure_solution 'Bruker SHELXTL'
_diffrn_ambient_temperature 150(2)
_diffrn_measured_fraction_theta_full 0.994
_diffrn_measured_fraction_theta_max 0.994
_diffrn_measurement_device_type 'Nonius KappaCCD diffractometer'
_diffrn_measurement_method '\f and \w scans'
_diffrn_radiation_monochromator graphite
_diffrn_radiation_source 'sealed tube'
_diffrn_radiation_type MoK\a
_diffrn_radiation_wavelength 0.71073
_diffrn_reflns_av_R_equivalents 0.0890
_diffrn_reflns_av_sigmaI/netI 0.0570
_diffrn_reflns_limit_h_max 32
_diffrn_reflns_limit_h_min -32
_diffrn_reflns_limit_k_max 32
_diffrn_reflns_limit_k_min -29
_diffrn_reflns_limit_l_max 12
_diffrn_reflns_limit_l_min -12
_diffrn_reflns_number 70662
_diffrn_reflns_theta_full 25.00
_diffrn_reflns_theta_max 25.00
_diffrn_reflns_theta_min 3.93
_diffrn_standards_number 0
_exptl_absorpt_coefficient_mu 1.277
_exptl_absorpt_correction_T_max 0.862
_exptl_absorpt_correction_T_min 0.803
_exptl_absorpt_correction_type multi-scan
_exptl_absorpt_process_details SADABS
_exptl_crystal_colour block
_exptl_crystal_density_diffrn 1.577
_exptl_crystal_density_method 'not measured'
_exptl_crystal_description orange
_exptl_crystal_F_000 3854
_exptl_crystal_size_max 0.18
_exptl_crystal_size_mid 0.14
_exptl_crystal_size_min 0.12
_refine_diff_density_max 0.936
_refine_diff_density_min -0.482
_refine_diff_density_rms 0.115
_refine_ls_extinction_method none
_refine_ls_goodness_of_fit_ref 1.064
_refine_ls_hydrogen_treatment constr
_refine_ls_matrix_type full
_refine_ls_number_parameters 390
_refine_ls_number_reflns 7027
_refine_ls_number_restraints 1
_refine_ls_restrained_S_all 1.064
_refine_ls_R_factor_all 0.0737
_refine_ls_R_factor_gt 0.0448
_refine_ls_shift/su_max 0.002
_refine_ls_shift/su_mean 0.000
_refine_ls_structure_factor_coef Fsqd
_refine_ls_weighting_details 'calc w=1/[\s^2^(Fo^2^)+(0.0580P)^2^+9.8012P] where P=(Fo^2^+2Fc^2^)/3'
_refine_ls_weighting_scheme calc
_refine_ls_wR_factor_gt 0.1055
_refine_ls_wR_factor_ref 0.1147
_reflns_number_gt 5351
_reflns_number_total 7027
_reflns_threshold_expression I>2\s(I)
_cod_data_source_file ic060205usup1.cif
_cod_data_source_block 1_rah97
_cod_original_sg_symbol_H-M 'P 4/n'
_cod_database_code 4332297

loop_
_symmetry_equiv_pos_as_xyz
'x, y, z'
'-x+1/2, -y+1/2, z'
'-y+1/2, x, z'
'y, -x+1/2, z'
'-x, -y, -z'
'x-1/2, y-1/2, -z'
'y-1/2, -x, -z'
'-y, x-1/2, -z'

loop_
_atom_site_label
_atom_site_type_symbol
_atom_site_fract_x
_atom_site_fract_y
_atom_site_fract_z
_atom_site_U_iso_or_equiv
_atom_site_adp_type
_atom_site_occupancy
_atom_site_symmetry_multiplicity
_atom_site_calc_flag
_atom_site_refinement_flags
Mo1 Mo 0.518856(16) 0.632720(16) 0.21467(4) 0.01747(13) Uani 1 1 d .
Mo2 Mo 0.423252(16) 0.620539(15) 0.31684(4) 0.01568(13) Uani 1 1 d .
Mn Mn 0.36960(3) 0.54493(3) 0.03911(7) 0.01703(19) Uani 1 1 d .
S1 S 0.56634(5) 0.70689(5) 0.20074(15) 0.0355(4) Uani 1 1 d .
S2 S 0.59535(5) 0.60116(6) 0.29185(13) 0.0291(3) Uani 1 1 d .
S3 S 0.49179(5) 0.57274(5) 0.35429(12) 0.0222(3) Uani 1 1 d .
S4 S 0.45846(5) 0.69200(5) 0.24100(13) 0.0255(3) Uani 1 1 d .
S5 S 0.39875(5) 0.57800(5) 0.50724(12) 0.0260(3) Uani 1 1 d .
S6 S 0.37092(5) 0.68247(5) 0.40500(13) 0.0304(4) Uani 1 1 d .
O1 O 0.51238(12) 0.61051(13) 0.0632(3) 0.0246(8) Uani 1 1 d .
O2 O 0.39238(12) 0.59276(12) 0.1941(3) 0.0209(8) Uani 1 1 d .
O3 O 0.44211(13) 0.55311(14) -0.0457(3) 0.0275(9) Uani 1 1 d D
N1 N 0.34443(15) 0.61458(15) -0.0510(4) 0.0204(10) Uani 1 1 d .
N2 N 0.29548(15) 0.53421(15) 0.1292(4) 0.0203(10) Uani 1 1 d .
N3 N 0.02441(15) 0.39116(16) 0.1380(4) 0.0223(10) Uani 1 1 d .
N4 N 0.34450(16) 0.50762(16) -0.1430(4) 0.0264(11) Uani 1 1 d .
C1 C 0.6297(3) 0.6906(3) 0.2320(10) 0.077(3) Uani 1 1 d .
H1A H 0.6504 0.7082 0.1706 0.093 Uiso 1 1 calc R
H1B H 0.6383 0.7024 0.3177 0.093 Uiso 1 1 calc R
C2 C 0.6412(2) 0.6418(3) 0.2254(8) 0.066(2) Uani 1 1 d .
H2A H 0.6722 0.6364 0.2707 0.079 Uiso 1 1 calc R
H2B H 0.6464 0.6330 0.1354 0.079 Uiso 1 1 calc R
C3 C 0.3517(2) 0.6135(2) 0.5852(6) 0.0468(18) Uani 1 1 d .
H3A H 0.3274 0.5910 0.6214 0.056 Uiso 1 1 calc R
H3B H 0.3665 0.6315 0.6565 0.056 Uiso 1 1 calc R
C4 C 0.3270(2) 0.6476(3) 0.5036(6) 0.054(2) Uani 1 1 d .
H4A H 0.3078 0.6704 0.5560 0.065 Uiso 1 1 calc R
H4B H 0.3043 0.6299 0.4475 0.065 Uiso 1 1 calc R
C5 C 0.37163(19) 0.65562(18) -0.0458(4) 0.0204(12) Uani 1 1 d .
H5 H 0.4023 0.6543 -0.0049 0.024 Uiso 1 1 calc R
C6 C 0.35680(19) 0.69890(19) -0.0971(5) 0.0236(12) Uani 1 1 d .
H6 H 0.3771 0.7267 -0.0906 0.028 Uiso 1 1 calc R
C7 C 0.31143(19) 0.70243(19) -0.1596(5) 0.0220(12) Uani 1 1 d .
C8 C 0.28384(19) 0.66035(19) -0.1651(5) 0.0213(12) Uani 1 1 d .
H8 H 0.2531 0.6605 -0.2060 0.026 Uiso 1 1 calc R
C9 C 0.30143(18) 0.61791(18) -0.1104(4) 0.0186(11) Uani 1 1 d .
H9 H 0.2819 0.5896 -0.1153 0.022 Uiso 1 1 calc R
C10 C 0.2970(2) 0.7499(2) -0.2206(5) 0.0313(14) Uani 1 1 d .
H10A H 0.3236 0.7602 -0.2778 0.038 Uiso 1 1 calc R
H10B H 0.2943 0.7748 -0.1531 0.038 Uiso 1 1 calc R
C11 C 0.2500 0.7500 -0.2959(7) 0.0275(18) Uani 1 2 d S
H11A H 0.2500 0.7789 -0.3515 0.033 Uiso 0.50 1 calc PR
H11B H 0.2500 0.7211 -0.3515 0.033 Uiso 0.50 1 calc PR
C12 C 0.2874(2) 0.5494(2) 0.2496(5) 0.0274(13) Uani 1 1 d .
H12A H 0.3129 0.5656 0.2930 0.033 Uiso 1 1 calc R
C13 C 0.2441(2) 0.5426(2) 0.3119(5) 0.0294(13) Uani 1 1 d .
H13A H 0.2405 0.5538 0.3965 0.035 Uiso 1 1 calc R
C14 C 0.20527(19) 0.51918(18) 0.2522(5) 0.0247(13) Uani 1 1 d .
C15 C 0.21313(19) 0.5036(2) 0.1277(5) 0.0261(13) Uani 1 1 d .
H15A H 0.1880 0.4879 0.0820 0.031 Uiso 1 1 calc R
C16 C 0.25782(19) 0.51132(19) 0.0719(5) 0.0256(13) Uani 1 1 d .
H16A H 0.2625 0.4999 -0.0122 0.031 Uiso 1 1 calc R
C17 C 0.1583(2) 0.5098(2) 0.3214(6) 0.0366(15) Uani 1 1 d .
H17A H 0.1319 0.5055 0.2587 0.044 Uiso 1 1 calc R
H17B H 0.1502 0.5384 0.3741 0.044 Uiso 1 1 calc R
C18 C 0.1607(2) 0.4647(2) 0.4065(5) 0.0384(16) Uani 1 1 d .
H18A H 0.1906 0.4665 0.4581 0.046 Uiso 1 1 calc R
H18B H 0.1327 0.4654 0.4654 0.046 Uiso 1 1 calc R
C19 C 0.1603(2) 0.4163(2) 0.3350(5) 0.0329(14) Uani 1 1 d .
H19A H 0.1874 0.4160 0.2734 0.039 Uiso 1 1 calc R
H19B H 0.1657 0.3896 0.3960 0.039 Uiso 1 1 calc R
C20 C 0.11322(19) 0.40754(18) 0.2650(5) 0.0232(12) Uani 1 1 d .
C21 C 0.0689(2) 0.4033(2) 0.3304(5) 0.0291(13) Uani 1 1 d .
H21 H 0.0682 0.4060 0.4201 0.035 Uiso 1 1 calc R
C22 C 0.02659(19) 0.3951(2) 0.2649(5) 0.0265(13) Uani 1 1 d .
H22 H -0.0027 0.3921 0.3118 0.032 Uiso 1 1 calc R
C23 C 0.11076(19) 0.40421(19) 0.1339(5) 0.0239(12) Uani 1 1 d .
H23 H 0.1394 0.4076 0.0845 0.029 Uiso 1 1 calc R
C24 C 0.06645(19) 0.39598(19) 0.0751(5) 0.0245(13) Uani 1 1 d .
H24 H 0.0659 0.3936 -0.0147 0.029 Uiso 1 1 calc R
C25 C 0.3309(2) 0.49738(19) -0.2412(6) 0.0267(13) Uani 1 1 d .
C26 C 0.3130(2) 0.4844(2) -0.3687(5) 0.0325(14) Uani 1 1 d .
H26A H 0.2811 0.4991 -0.3823 0.049 Uiso 1 1 calc R
H26B H 0.3104 0.4491 -0.3756 0.049 Uiso 1 1 calc R
H26C H 0.3358 0.4965 -0.4328 0.049 Uiso 1 1 calc R
C27 C 0.4647(2) 0.5271(2) -0.1482(5) 0.0344(15) Uani 1 1 d .
H27A H 0.4595 0.4922 -0.1367 0.052 Uiso 1 1 calc R
H27B H 0.4995 0.5340 -0.1490 0.052 Uiso 1 1 calc R
H27C H 0.4503 0.5374 -0.2288 0.052 Uiso 1 1 calc R
H3 H 0.4677(16) 0.5714(19) -0.002(5) 0.046(18) Uiso 1 1 d D

loop_
_atom_site_aniso_label
_atom_site_aniso_U_11
_atom_site_aniso_U_22
_atom_site_aniso_U_33
_atom_site_aniso_U_23
_atom_site_aniso_U_13
_atom_site_aniso_U_12
Mo1 0.0177(3) 0.0203(3) 0.0145(2) -0.00197(18) -0.00019(18) -0.00019(19)
Mo2 0.0169(3) 0.0178(3) 0.0123(2) -0.00219(17) -0.00053(17) 0.00015(19)
Mn 0.0187(4) 0.0180(4) 0.0143(4) -0.0001(3) -0.0002(3) 0.0005(3)
S1 0.0243(8) 0.0289(9) 0.0532(10) 0.0003(7) -0.0030(7) -0.0070(6)
S2 0.0210(8) 0.0386(9) 0.0278(8) 0.0004(6) -0.0013(6) 0.0048(6)
S3 0.0219(7) 0.0233(7) 0.0215(7) 0.0031(6) 0.0005(6) 0.0032(6)
S4 0.0219(7) 0.0184(7) 0.0362(8) 0.0034(6) 0.0011(6) 0.0011(6)
S5 0.0344(8) 0.0261(8) 0.0175(7) 0.0004(6) 0.0072(6) -0.0013(6)
S6 0.0371(9) 0.0280(8) 0.0261(8) -0.0014(6) 0.0075(6) 0.0115(7)
O1 0.024(2) 0.031(2) 0.0194(19) -0.0008(16) -0.0039(15) -0.0047(17)
O2 0.024(2) 0.023(2) 0.0155(18) -0.0014(15) -0.0016(15) -0.0021(16)
O3 0.020(2) 0.036(2) 0.027(2) -0.0131(17) 0.0056(17) -0.0031(18)
N1 0.023(3) 0.024(3) 0.015(2) 0.0017(18) -0.0009(18) 0.001(2)
N2 0.019(2) 0.021(2) 0.022(2) -0.0005(19) 0.0002(19) -0.0026(19)
N3 0.019(2) 0.029(3) 0.019(2) -0.0001(19) 0.0000(19) -0.004(2)
N4 0.031(3) 0.027(3) 0.021(3) -0.006(2) -0.003(2) 0.001(2)
C1 0.030(4) 0.056(5) 0.147(8) 0.017(5) 0.000(5) -0.011(4)
C2 0.022(4) 0.065(6) 0.110(7) 0.022(5) 0.002(4) -0.002(4)
C3 0.052(4) 0.043(4) 0.045(4) 0.002(3) 0.028(3) 0.004(3)
C4 0.041(4) 0.072(5) 0.049(4) 0.009(4) 0.026(3) 0.012(4)
C5 0.022(3) 0.021(3) 0.019(3) 0.001(2) -0.004(2) -0.004(2)
C6 0.028(3) 0.022(3) 0.021(3) -0.003(2) -0.001(2) 0.000(2)
C7 0.027(3) 0.019(3) 0.019(3) -0.001(2) 0.005(2) 0.007(2)
C8 0.017(3) 0.029(3) 0.018(3) 0.000(2) -0.001(2) -0.001(2)
C9 0.019(3) 0.021(3) 0.016(3) 0.002(2) -0.002(2) -0.003(2)
C10 0.024(3) 0.025(3) 0.045(4) 0.009(3) -0.001(3) 0.001(3)
C11 0.034(5) 0.019(4) 0.029(4) 0.000 0.000 0.006(4)
C12 0.023(3) 0.032(3) 0.027(3) -0.006(3) -0.001(2) -0.007(2)
C13 0.026(3) 0.033(3) 0.029(3) -0.011(3) 0.006(3) -0.005(3)
C14 0.023(3) 0.016(3) 0.035(3) 0.001(2) 0.003(2) 0.004(2)
C15 0.022(3) 0.032(3) 0.024(3) -0.003(2) -0.003(2) -0.008(3)
C16 0.030(3) 0.026(3) 0.022(3) -0.001(2) 0.002(2) -0.005(3)
C17 0.022(3) 0.035(4) 0.053(4) -0.017(3) 0.013(3) -0.007(3)
C18 0.028(3) 0.067(5) 0.020(3) -0.009(3) 0.005(3) -0.026(3)
C19 0.027(3) 0.040(4) 0.031(3) 0.011(3) -0.007(3) -0.008(3)
C20 0.027(3) 0.019(3) 0.024(3) 0.004(2) -0.004(2) -0.001(2)
C21 0.029(3) 0.040(4) 0.019(3) -0.001(3) 0.002(2) -0.009(3)
C22 0.020(3) 0.040(4) 0.019(3) -0.003(2) 0.005(2) -0.006(3)
C23 0.015(3) 0.033(3) 0.024(3) -0.001(2) 0.004(2) -0.007(2)
C24 0.029(3) 0.026(3) 0.018(3) -0.004(2) 0.006(2) -0.002(2)
C25 0.028(3) 0.022(3) 0.030(3) 0.002(3) -0.001(3) 0.001(2)
C26 0.036(4) 0.036(4) 0.025(3) -0.005(3) -0.007(3) -0.003(3)
C27 0.031(4) 0.040(4) 0.032(3) -0.016(3) 0.008(3) -0.006(3)

loop_
_atom_type_symbol
_atom_type_description
_atom_type_scat_dispersion_real
_atom_type_scat_dispersion_imag
_atom_type_scat_source
C C 0.0033 0.0016 'International Tables Vol C Tables 4.2.6.8 and 6.1.1.4'
H H 0.0000 0.0000 'International Tables Vol C Tables 4.2.6.8 and 6.1.1.4'
N N 0.0061 0.0033 'International Tables Vol C Tables 4.2.6.8 and 6.1.1.4'
O O 0.0106 0.0060 'International Tables Vol C Tables 4.2.6.8 and 6.1.1.4'
S S 0.1246 0.1234 'International Tables Vol C Tables 4.2.6.8 and 6.1.1.4'
Mn Mn 0.3368 0.7283 'International Tables Vol C Tables 4.2.6.8 and 6.1.1.4'
Mo Mo -1.6832 0.6857 'International Tables Vol C Tables 4.2.6.8 and 6.1.1.4'

loop_
_geom_angle_atom_site_label_1
_geom_angle_atom_site_label_2
_geom_angle_atom_site_label_3
_geom_angle
_geom_angle_site_symmetry_1
_geom_angle_site_symmetry_3
Mo2 Mo1 S1 128.02(4) . .
Mo2 Mo1 S2 129.18(4) . .
Mo2 Mo1 S3 52.17(3) . .
Mo2 Mo1 S4 52.09(3) . .
Mo2 Mo1 O1 102.25(12) . .
S1 Mo1 S2 81.59(5) . .
S1 Mo1 S3 143.58(5) . .
S1 Mo1 S4 78.69(5) . .
S1 Mo1 O1 107.39(12) . .
S2 Mo1 S3 79.15(5) . .
S2 Mo1 S4 145.79(5) . .
S2 Mo1 O1 105.95(12) . .
S3 Mo1 S4 101.03(5) . .
S3 Mo1 O1 107.50(12) . .
S4 Mo1 O1 106.49(12) . .
Mo1 Mo2 S3 52.16(3) . .
Mo1 Mo2 S4 52.47(4) . .
Mo1 Mo2 S5 128.67(4) . .
Mo1 Mo2 S6 127.56(4) . .
Mo1 Mo2 O2 102.87(11) . .
S3 Mo2 S4 101.38(5) . .
S3 Mo2 S5 79.18(5) . .
S3 Mo2 S6 144.52(5) . .
S3 Mo2 O2 105.95(12) . .
S4 Mo2 S5 143.88(5) . .
S4 Mo2 S6 77.57(5) . .
S4 Mo2 O2 108.75(12) . .
S5 Mo2 S6 81.75(5) . .
S5 Mo2 O2 105.64(12) . .
S6 Mo2 O2 107.88(12) . .
O2 Mn O3 88.95(13) . .
O2 Mn N1 83.73(14) . .
O2 Mn N2 91.35(14) . .
O2 Mn N3 95.10(14) . 4
O2 Mn N4 169.73(15) . .
O3 Mn N1 91.18(15) . .
O3 Mn N2 178.20(15) . .
O3 Mn N3 92.04(15) . 4
O3 Mn N4 88.81(15) . .
N1 Mn N2 90.61(15) . .
N1 Mn N3 176.56(15) . 4
N1 Mn N4 86.30(15) . .
N2 Mn N3 86.17(15) . 4
N2 Mn N4 91.20(16) . .
N3 Mn N4 95.00(16) 4 .
Mo1 S1 C1 107.2(3) . .
Mo1 S2 C2 104.6(2) . .
Mo1 S3 Mo2 75.68(4) . .
Mo1 S4 Mo2 75.43(4) . .
Mo2 S5 C3 108.3(2) . .
Mo2 S6 C4 103.8(2) . .
Mo2 O2 Mn 165.1(2) . .
Mn O3 C27 130.3(3) . .
Mn O3 H3 121(4) . .
C27 O3 H3 107(4) . .
Mn N1 C5 121.5(3) . .
Mn N1 C9 121.8(3) . .
C5 N1 C9 116.7(4) . .
Mn N2 C12 119.9(3) . .
Mn N2 C16 124.2(3) . .
C12 N2 C16 115.9(4) . .
Mn N3 C22 121.3(3) 3 .
Mn N3 C24 121.9(3) 3 .
C22 N3 C24 116.5(4) . .
Mn N4 C25 167.6(4) . .
S1 C1 H1A 108.2 . .
S1 C1 H1B 108.2 . .
S1 C1 C2 116.6(6) . .
H1A C1 H1B 107.3 . .
H1A C1 C2 108.2 . .
H1B C1 C2 108.2 . .
S2 C2 C1 114.7(6) . .
S2 C2 H2A 108.6 . .
S2 C2 H2B 108.6 . .
C1 C2 H2A 108.6 . .
C1 C2 H2B 108.6 . .
H2A C2 H2B 107.6 . .
S5 C3 H3A 108.6 . .
S5 C3 H3B 108.6 . .
S5 C3 C4 114.5(4) . .
H3A C3 H3B 107.6 . .
H3A C3 C4 108.6 . .
H3B C3 C4 108.6 . .
S6 C4 C3 111.3(5) . .
S6 C4 H4A 109.4 . .
S6 C4 H4B 109.4 . .
C3 C4 H4A 109.4 . .
C3 C4 H4B 109.4 . .
H4A C4 H4B 108.0 . .
N1 C5 H5 118.5 . .
N1 C5 C6 122.9(5) . .
H5 C5 C6 118.5 . .
C5 C6 H6 119.8 . .
C5 C6 C7 120.4(5) . .
H6 C6 C7 119.8 . .
C6 C7 C8 116.5(5) . .
C6 C7 C10 119.3(5) . .
C8 C7 C10 124.2(5) . .
C7 C8 H8 120.2 . .
C7 C8 C9 119.6(5) . .
H8 C8 C9 120.2 . .
N1 C9 C8 123.9(5) . .
N1 C9 H9 118.0 . .
C8 C9 H9 118.0 . .
C7 C10 H10A 108.1 . .
C7 C10 H10B 108.1 . .
C7 C10 C11 116.6(4) . .
H10A C10 H10B 107.3 . .
H10A C10 C11 108.1 . .
H10B C10 C11 108.1 . .
C10 C11 C10 117.0(6) . 2_565
C10 C11 H11A 108.1 . .
C10 C11 H11A 108.1 2_565 .
C10 C11 H11B 108.1 . .
C10 C11 H11B 108.1 2_565 .
H11A C11 H11B 107.3 . .
N2 C12 H12A 118.4 . .
N2 C12 C13 123.2(5) . .
H12A C12 C13 118.4 . .
C12 C13 H13A 119.6 . .
C12 C13 C14 120.8(5) . .
H13A C13 C14 119.6 . .
C13 C14 C15 116.5(5) . .
C13 C14 C17 121.1(5) . .
C15 C14 C17 122.3(5) . .
C14 C15 H15A 120.3 . .
C14 C15 C16 119.4(5) . .
H15A C15 C16 120.3 . .
N2 C16 C15 124.3(5) . .
N2 C16 H16A 117.9 . .
C15 C16 H16A 117.9 . .
C14 C17 H17A 109.1 . .
C14 C17 H17B 109.1 . .
C14 C17 C18 112.6(5) . .
H17A C17 H17B 107.8 . .
H17A C17 C18 109.1 . .
H17B C17 C18 109.1 . .
C17 C18 H18A 108.6 . .
C17 C18 H18B 108.6 . .
C17 C18 C19 114.6(5) . .
H18A C18 H18B 107.6 . .
H18A C18 C19 108.6 . .
H18B C18 C19 108.6 . .
C18 C19 H19A 109.1 . .
C18 C19 H19B 109.1 . .
C18 C19 C20 112.7(5) . .
H19A C19 H19B 107.8 . .
H19A C19 C20 109.1 . .
H19B C19 C20 109.1 . .
C19 C20 C21 121.3(5) . .
C19 C20 C23 122.6(5) . .
C21 C20 C23 116.1(5) . .
C20 C21 H21 119.9 . .
C20 C21 C22 120.3(5) . .
H21 C21 C22 119.9 . .
N3 C22 C21 123.5(5) . .
N3 C22 H22 118.2 . .
C21 C22 H22 118.2 . .
C20 C23 H23 120.0 . .
C20 C23 C24 119.9(5) . .
H23 C23 C24 120.0 . .
N3 C24 C23 123.7(5) . .
N3 C24 H24 118.1 . .
C23 C24 H24 118.1 . .
N4 C25 C26 179.6(7) . .
C25 C26 H26A 109.5 . .
C25 C26 H26B 109.5 . .
C25 C26 H26C 109.5 . .
H26A C26 H26B 109.5 . .
H26A C26 H26C 109.5 . .
H26B C26 H26C 109.5 . .
O3 C27 H27A 109.5 . .
O3 C27 H27B 109.5 . .
O3 C27 H27C 109.5 . .
H27A C27 H27B 109.5 . .
H27A C27 H27C 109.5 . .
H27B C27 H27C 109.5 . .

loop_
_geom_bond_atom_site_label_1
_geom_bond_atom_site_label_2
_geom_bond_distance
_geom_bond_site_symmetry_2
Mo1 Mo2 2.8665(7) .
Mo1 S1 2.4316(16) .
Mo1 S2 2.4217(15) .
Mo1 S3 2.3363(14) .
Mo1 S4 2.3488(14) .
Mo1 O1 1.720(3) .
Mo2 S3 2.3365(14) .
Mo2 S4 2.3368(14) .
Mo2 S5 2.4219(14) .
Mo2 S6 2.4205(15) .
Mo2 O2 1.728(3) .
Mn O2 2.192(3) .
Mn O3 2.201(4) .
Mn N1 2.252(4) .
Mn N2 2.272(4) .
Mn N3 2.257(4) 4
Mn N4 2.286(4) .
S1 C1 1.833(8) .
S2 C2 1.828(7) .
S5 C3 1.821(6) .
S6 C4 1.862(7) .
O3 C27 1.439(6) .
O3 H3 0.98(2) .
N1 C5 1.358(6) .
N1 C9 1.343(6) .
N2 C12 1.355(6) .
N2 C16 1.357(6) .
N3 Mn 2.257(4) 3
N3 C22 1.344(6) .
N3 C24 1.342(6) .
N4 C25 1.138(6) .
C1 H1A 0.990 .
C1 H1B 0.990 .
C1 C2 1.383(10) .
C2 H2A 0.990 .
C2 H2B 0.990 .
C3 H3A 0.990 .
C3 H3B 0.990 .
C3 C4 1.445(9) .
C4 H4A 0.990 .
C4 H4B 0.990 .
C5 H5 0.950 .
C5 C6 1.372(7) .
C6 H6 0.950 .
C6 C7 1.417(7) .
C7 C8 1.388(7) .
C7 C10 1.512(7) .
C8 H8 0.950 .
C8 C9 1.392(7) .
C9 H9 0.950 .
C10 H10A 0.990 .
C10 H10B 0.990 .
C10 C11 1.520(7) .
C11 C10 1.520(6) 2_565
C11 H11A 0.990 .
C11 H11B 0.990 .
C12 H12A 0.950 .
C12 C13 1.377(7) .
C13 H13A 0.950 .
C13 C14 1.399(7) .
C14 C15 1.398(7) .
C14 C17 1.510(7) .
C15 H15A 0.950 .
C15 C16 1.382(7) .
C16 H16A 0.950 .
C17 H17A 0.990 .
C17 H17B 0.990 .
C17 C18 1.533(9) .
C18 H18A 0.990 .
C18 H18B 0.990 .
C18 C19 1.533(8) .
C19 H19A 0.990 .
C19 H19B 0.990 .
C19 C20 1.512(7) .
C20 C21 1.408(7) .
C20 C23 1.388(7) .
C21 H21 0.950 .
C21 C22 1.373(7) .
C22 H22 0.950 .
C23 H23 0.950 .
C23 C24 1.388(7) .
C24 H24 0.950 .
C25 C26 1.476(8) .
C26 H26A 0.980 .
C26 H26B 0.980 .
C26 H26C 0.980 .
C27 H27A 0.980 .
C27 H27B 0.980 .
C27 H27C 0.980 .

loop_
_geom_hbond_atom_site_label_D
_geom_hbond_atom_site_label_H
_geom_hbond_atom_site_label_A
_geom_hbond_distance_DH
_geom_hbond_distance_HA
_geom_hbond_distance_DA
_geom_hbond_angle_DHA
O3 H3 O1 0.98(2) 1.78(2) 2.752(5) 173(5)

loop_
_geom_torsion_atom_site_label_1
_geom_torsion_atom_site_label_2
_geom_torsion_atom_site_label_3
_geom_torsion_atom_site_label_4
_geom_torsion
_geom_torsion_site_symmetry_1
_geom_torsion_site_symmetry_4
S1 Mo1 Mo2 S3 -133.32(7) . .
S1 Mo1 Mo2 S4 22.43(7) . .
S1 Mo1 Mo2 S5 -111.19(7) . .
S1 Mo1 Mo2 S6 1.38(7) . .
S1 Mo1 Mo2 O2 126.33(13) . .
S2 Mo1 Mo2 S3 -19.90(6) . .
S2 Mo1 Mo2 S4 135.86(7) . .
S2 Mo1 Mo2 S5 2.24(7) . .
S2 Mo1 Mo2 S6 114.80(7) . .
S2 Mo1 Mo2 O2 -120.24(13) . .
S3 Mo1 Mo2 S4 155.76(6) . .
S3 Mo1 Mo2 S5 22.14(6) . .
S3 Mo1 Mo2 S6 134.70(6) . .
S3 Mo1 Mo2 O2 -100.34(12) . .
S4 Mo1 Mo2 S3 -155.76(6) . .
S4 Mo1 Mo2 S5 -133.62(6) . .
S4 Mo1 Mo2 S6 -21.06(6) . .
S4 Mo1 Mo2 O2 103.90(12) . .
O1 Mo1 Mo2 S3 102.76(13) . .
O1 Mo1 Mo2 S4 -101.48(13) . .
O1 Mo1 Mo2 S5 124.90(13) . .
O1 Mo1 Mo2 S6 -122.54(13) . .
O1 Mo1 Mo2 O2 2.42(17) . .
Mo2 Mo1 S1 C1 142.5(3) . .
S2 Mo1 S1 C1 8.5(3) . .
S3 Mo1 S1 C1 67.1(4) . .
S4 Mo1 S1 C1 160.4(3) . .
O1 Mo1 S1 C1 -95.7(4) . .
Mo2 Mo1 S2 C2 -157.2(3) . .
S1 Mo1 S2 C2 -24.2(3) . .
S3 Mo1 S2 C2 -173.1(3) . .
S4 Mo1 S2 C2 -79.4(3) . .
O1 Mo1 S2 C2 81.6(3) . .
S1 Mo1 S3 Mo2 105.12(8) . .
S2 Mo1 S3 Mo2 164.42(5) . .
S4 Mo1 S3 Mo2 19.27(5) . .
O1 Mo1 S3 Mo2 -92.11(13) . .
S4 Mo2 S3 Mo1 -19.40(5) . .
S5 Mo2 S3 Mo1 -162.57(5) . .
S6 Mo2 S3 Mo1 -103.89(8) . .
O2 Mo2 S3 Mo1 94.08(12) . .
S3 Mo2 S4 Mo1 19.32(5) . .
S5 Mo2 S4 Mo1 106.50(8) . .
S6 Mo2 S4 Mo1 163.04(5) . .
O2 Mo2 S4 Mo1 -92.06(12) . .
S1 Mo1 S4 Mo2 -162.15(5) . .
S2 Mo1 S4 Mo2 -106.18(9) . .
S3 Mo1 S4 Mo2 -19.29(5) . .
O1 Mo1 S4 Mo2 92.86(13) . .
Mo1 Mo2 S5 C3 139.8(3) . .
S3 Mo2 S5 C3 157.4(3) . .
S4 Mo2 S5 C3 62.9(3) . .
S6 Mo2 S5 C3 7.5(3) . .
O2 Mo2 S5 C3 -98.9(3) . .
Mo1 Mo2 S6 C4 -159.8(2) . .
S3 Mo2 S6 C4 -84.5(3) . .
S4 Mo2 S6 C4 -176.7(3) . .
S5 Mo2 S6 C4 -26.5(3) . .
O2 Mo2 S6 C4 77.3(3) . .
Mo1 Mo2 O2 Mn 49.8(8) . .
S3 Mo2 O2 Mn -4.1(8) . .
S4 Mo2 O2 Mn 104.2(7) . .
S5 Mo2 O2 Mn -87.1(8) . .
S6 Mo2 O2 Mn -173.3(7) . .
O3 Mn O2 Mo2 -48.7(8) . .
N1 Mn O2 Mo2 -140.0(8) . .
N2 Mn O2 Mo2 129.6(8) . .
N3 Mn O2 Mo2 43.3(8) 4 .
N4 Mn O2 Mo2 -126.1(9) . .
O2 Mn O3 C27 169.0(4) . .
N1 Mn O3 C27 -107.3(5) . .
N2 Mn O3 C27 69(5) . .
N3 Mn O3 C27 73.9(4) 4 .
N4 Mn O3 C27 -21.1(4) . .
O2 Mn N1 C5 41.8(4) . .
O2 Mn N1 C9 -136.9(4) . .
O3 Mn N1 C5 -47.0(4) . .
O3 Mn N1 C9 134.3(4) . .
N2 Mn N1 C5 133.1(4) . .
N2 Mn N1 C9 -45.6(4) . .
N3 Mn N1 C5 112(3) 4 .
N3 Mn N1 C9 -67(3) 4 .
N4 Mn N1 C5 -135.8(4) . .
N4 Mn N1 C9 45.6(4) . .
O2 Mn N2 C12 -11.3(4) . .
O2 Mn N2 C16 171.4(4) . .
O3 Mn N2 C12 88(5) . .
O3 Mn N2 C16 -89(5) . .
N1 Mn N2 C12 -95.0(4) . .
N1 Mn N2 C16 87.7(4) . .
N3 Mn N2 C12 83.7(4) 4 .
N3 Mn N2 C16 -93.6(4) 4 .
N4 Mn N2 C12 178.7(4) . .
N4 Mn N2 C16 1.4(4) . .
O2 Mn N4 C25 -6(3) . .
O3 Mn N4 C25 -83(2) . .
N1 Mn N4 C25 8(2) . .
N2 Mn N4 C25 99(2) . .
N3 Mn N4 C25 -175(2) 4 .
Mo1 S1 C1 C2 15.5(8) . .
S1 C1 C2 S2 -39.6(10) . .
Mo1 S2 C2 C1 43.6(8) . .
Mo2 S5 C3 C4 20.6(6) . .
S5 C3 C4 S6 -46.0(7) . .
Mo2 S6 C4 C3 48.8(6) . .
Mn N1 C5 C6 -178.3(4) . .
C9 N1 C5 C6 0.4(7) . .
N1 C5 C6 C7 -0.4(8) . .
C5 C6 C7 C8 0.1(7) . .
C5 C6 C7 C10 -177.1(5) . .
C6 C7 C8 C9 0.1(7) . .
C10 C7 C8 C9 177.2(5) . .
Mn N1 C9 C8 178.6(4) . .
C5 N1 C9 C8 -0.2(7) . .
C7 C8 C9 N1 -0.1(8) . .
C6 C7 C10 C11 174.8(5) . .
C8 C7 C10 C11 -2.2(8) . .
C7 C10 C11 C10 75.4(4) . 2_565
Mn N2 C12 C13 -177.5(4) . .
C16 N2 C12 C13 0.0(8) . .
N2 C12 C13 C14 -0.3(9) . .
C12 C13 C14 C15 -0.1(8) . .
C12 C13 C14 C17 177.6(5) . .
C13 C14 C15 C16 0.8(8) . .
C17 C14 C15 C16 -176.9(5) . .
Mn N2 C16 C15 178.2(4) . .
C12 N2 C16 C15 0.8(8) . .
C14 C15 C16 N2 -1.2(8) . .
C13 C14 C17 C18 -81.0(6) . .
C15 C14 C17 C18 96.5(6) . .
C14 C17 C18 C19 -73.2(6) . .
C17 C18 C19 C20 -65.1(6) . .
C18 C19 C20 C21 -62.7(7) . .
C18 C19 C20 C23 116.0(6) . .
C19 C20 C21 C22 -179.8(5) . .
C23 C20 C21 C22 1.5(8) . .
Mn N3 C22 C21 173.2(4) 3 .
C24 N3 C22 C21 -0.5(8) . .
C20 C21 C22 N3 -0.6(9) . .
C19 C20 C23 C24 179.9(5) . .
C21 C20 C23 C24 -1.4(8) . .
Mn N3 C24 C23 -173.1(4) 3 .
C22 N3 C24 C23 0.5(8) . .
C20 C23 C24 N3 0.5(8) . .
Mn N4 C25 C26 -33(100) . .
